data_7026261
loop_
_publ_author_name
'Cao, Gao-Juan'
'Lin, Jian'
'Wang, Jin-Yun'
'Zheng, Shou-Tian'
'Fang, Wei-Hui'
'Yang, Guo-Yu'

_publ_section_title
;
 Two additive-induced isomeric aluminoborates templated by methylamine.
;
_journal_issue 37
_journal_name_full 'Dalton transactions (Cambridge, England : 2003)'
_journal_page_first 8631
_journal_page_last 8636
_journal_paper_doi 10.1039/c0dt00303d
_journal_volume 39
_journal_year 2010
_chemical_formula_sum 'C2 H14 Al B5 N2 O11'
_chemical_formula_weight 323.18
_chemical_name_systematic
;
?
;
_space_group_IT_number 5
_symmetry_cell_setting monoclinic
_symmetry_space_group_name_Hall 'C 2y'
_symmetry_space_group_name_H-M 'C 1 2 1'
_atom_sites_solution_primary direct
_atom_sites_solution_secondary difmap
_audit_creation_method SHELXL-97
_cell_angle_alpha 90.00
_cell_angle_beta 120.862(7)
_cell_angle_gamma 90.00
_cell_formula_units_Z 2
_cell_length_a 9.7449(17)
_cell_length_b 10.5879(12)
_cell_length_c 8.5134(14)
_cell_measurement_reflns_used 1066
_cell_measurement_temperature 293(2)
_cell_measurement_theta_max 27.4487
_cell_measurement_theta_min 2.7871
_cell_volume 754.0(2)
_computing_cell_refinement 'CrystalClear (Rigaku Corp., 2000)'
_computing_data_collection 'CrystalClear (Rigaku Corp., 2000)'
_computing_data_reduction 'CrystalClear (Rigaku Corp., 2000)'
_computing_molecular_graphics SHELXTL
_computing_publication_material SHELXTL
_computing_structure_refinement 'SHELXL-97 (Sheldrick, 1997)'
_computing_structure_solution 'SHELXS-97 (Sheldrick, 1990)'
_diffrn_ambient_temperature 293(2)
_diffrn_measured_fraction_theta_full 0.988
_diffrn_measured_fraction_theta_max 0.988
_diffrn_measurement_device_type 'SCXimini CCD'
_diffrn_measurement_method dtprofit.ref
_diffrn_radiation_monochromator graphite
_diffrn_radiation_source 'fine-focus sealed tube'
_diffrn_radiation_type MoK\a
_diffrn_radiation_wavelength 0.71073
_diffrn_reflns_av_R_equivalents 0.0227
_diffrn_reflns_av_sigmaI/netI 0.0411
_diffrn_reflns_limit_h_max 12
_diffrn_reflns_limit_h_min -12
_diffrn_reflns_limit_k_max 13
_diffrn_reflns_limit_k_min -13
_diffrn_reflns_limit_l_max 11
_diffrn_reflns_limit_l_min -9
_diffrn_reflns_number 2848
_diffrn_reflns_theta_full 27.45
_diffrn_reflns_theta_max 27.45
_diffrn_reflns_theta_min 3.23
_diffrn_standards_decay_% none
_diffrn_standards_interval_count none
_diffrn_standards_interval_time none
_diffrn_standards_number none
_exptl_absorpt_coefficient_mu 0.183
_exptl_absorpt_correction_T_max 1.0000
_exptl_absorpt_correction_T_min 0.7934
_exptl_absorpt_correction_type multi-scan
_exptl_absorpt_process_details 'SADABS (Sheldrick, 1996)'
_exptl_crystal_colour Colorless
_exptl_crystal_density_diffrn 1.423
_exptl_crystal_density_method 'not measured'
_exptl_crystal_description Prism
_exptl_crystal_F_000 332
_exptl_crystal_size_max 0.3500
_exptl_crystal_size_mid 0.2500
_exptl_crystal_size_min 0.2000
_refine_diff_density_max 0.528
_refine_diff_density_min -0.360
_refine_diff_density_rms 0.082
_refine_ls_abs_structure_details 'Flack H D (1983), Acta Cryst. A39, 876-881'
_refine_ls_abs_structure_Flack -0.1(4)
_refine_ls_extinction_coef 0.025(7)
_refine_ls_extinction_expression Fc^*^=kFc[1+0.001xFc^2^\l^3^/sin(2\q)]^-1/4^
_refine_ls_extinction_method SHELXL
_refine_ls_goodness_of_fit_ref 1.080
_refine_ls_hydrogen_treatment constr
_refine_ls_matrix_type full
_refine_ls_number_parameters 104
_refine_ls_number_reflns 1694
_refine_ls_number_restraints 7
_refine_ls_restrained_S_all 1.080
_refine_ls_R_factor_all 0.0585
_refine_ls_R_factor_gt 0.0538
_refine_ls_shift/su_max 0.000
_refine_ls_shift/su_mean 0.000
_refine_ls_structure_factor_coef Fsqd
_refine_ls_weighting_details 'calc w=1/[\s^2^(Fo^2^)+(0.0950P)^2^+0.5544P] where P=(Fo^2^+2Fc^2^)/3'
_refine_ls_weighting_scheme calc
_refine_ls_wR_factor_gt 0.1480
_refine_ls_wR_factor_ref 0.1551
_reflns_number_gt 1553
_reflns_number_total 1694
_reflns_threshold_expression >2sigma(I)
_cod_data_source_file c0dt00303d.txt
_cod_data_source_block 2
_cod_depositor_comments
;
The following automatic conversions were performed:

'_symmetry_cell_setting' value 'Monoclinic' changed to 'monoclinic'
according to /home/saulius/struct/CIF-dictionaries/cif_core.dic
dictionary named 'cif_core.dic' version 2.4.2 from
2011-04-26.

'_exptl_absorpt_correction_type' value 'Multi-scan'
changed to 'multi-scan' according to
/home/saulius/struct/CIF-dictionaries/cif_core.dic dictionary named
'cif_core.dic' version 2.4.2 from 2011-04-26.

Automatic conversion script
Id: cif_fix_values 1891 2012-01-12 08:04:46Z andrius 
;
_cod_original_sg_symbol_H-M C2
_cod_database_code 7026261

loop_
_symmetry_equiv_pos_as_xyz
'x, y, z'
'-x, y, -z'
'x+1/2, y+1/2, z'
'-x+1/2, y+1/2, -z'

loop_
_atom_site_label
_atom_site_type_symbol
_atom_site_fract_x
_atom_site_fract_y
_atom_site_fract_z
_atom_site_U_iso_or_equiv
_atom_site_adp_type
_atom_site_occupancy
_atom_site_symmetry_multiplicity
_atom_site_calc_flag
_atom_site_refinement_flags
Al Al 0.0000 0.88711(11) 1.0000 0.0242(3) Uani 1 2 d S
B1 B 0.2933(4) 0.7349(3) 1.1782(4) 0.0284(7) Uani 1 1 d .
B2 B 0.4928(4) 0.5727(3) 1.2442(5) 0.0291(7) Uani 1 1 d .
B3 B 0.5000 0.6903(4) 1.5000 0.0263(10) Uani 1 2 d S
O1 O 0.1616(3) 0.7919(3) 1.0476(3) 0.0431(7) Uani 1 1 d .
O2 O 0.3504(3) 0.6337(2) 1.1242(3) 0.0385(6) Uani 1 1 d .
O3 O 0.3757(3) 0.7714(2) 1.3583(3) 0.0298(5) Uani 1 1 d .
O4 O 0.5519(3) 0.4798(3) 1.1902(3) 0.0405(6) Uani 1 1 d .
O5 O 0.5735(3) 0.6107(3) 1.4233(3) 0.0362(6) Uani 1 1 d .
C C 0.8121(11) 0.3778(13) 1.7284(12) 0.121(3) Uani 1 1 d U
H0A H 0.9037 0.3250 1.7994 0.181 Uiso 1 1 calc R
H0B H 0.7171 0.3270 1.6732 0.181 Uiso 1 1 calc R
H0C H 0.8056 0.4400 1.8065 0.181 Uiso 1 1 calc R
N N 0.8270(6) 0.4406(5) 1.5865(6) 0.0848(17) Uani 1 1 d .
H0D H 0.7502 0.4983 1.5319 0.127 Uiso 1 1 calc R
H0E H 0.8180 0.3840 1.5045 0.127 Uiso 1 1 calc R
H0F H 0.9220 0.4781 1.6362 0.127 Uiso 1 1 calc R
OW O 0.1185(7) 0.5884(9) 0.7520(8) 0.079(3) Uani 0.50 1 d P
H1W H 0.2060 0.5598 0.7672 0.118 Uiso 0.50 1 d PR
H2W H 0.1299 0.6429 0.8312 0.118 Uiso 0.50 1 d PR

loop_
_atom_site_aniso_label
_atom_site_aniso_U_11
_atom_site_aniso_U_22
_atom_site_aniso_U_33
_atom_site_aniso_U_23
_atom_site_aniso_U_13
_atom_site_aniso_U_12
Al 0.0207(5) 0.0245(6) 0.0197(6) 0.000 0.0047(4) 0.000
B1 0.0304(17) 0.0292(16) 0.0223(15) -0.0017(13) 0.0112(13) 0.0031(13)
B2 0.0269(16) 0.0277(16) 0.0254(16) -0.0020(13) 0.0081(13) -0.0004(14)
B3 0.028(2) 0.027(2) 0.0162(19) 0.000 0.0058(17) 0.000
O1 0.0374(13) 0.0552(17) 0.0262(11) -0.0004(11) 0.0087(10) 0.0179(12)
O2 0.0323(12) 0.0438(14) 0.0230(11) -0.0083(9) 0.0024(9) 0.0102(10)
O3 0.0318(11) 0.0301(11) 0.0214(10) 0.0020(8) 0.0093(8) 0.0083(9)
O4 0.0355(13) 0.0429(14) 0.0316(12) -0.0103(11) 0.0089(10) 0.0086(11)
O5 0.0322(12) 0.0417(13) 0.0238(11) -0.0027(9) 0.0065(9) 0.0126(10)
C 0.122(3) 0.121(3) 0.120(3) 0.0000(10) 0.0623(16) 0.0024(10)
N 0.088(3) 0.099(3) 0.041(2) -0.001(2) 0.014(2) 0.063(3)
OW 0.036(3) 0.121(7) 0.030(3) -0.033(4) -0.017(2) 0.011(4)

loop_
_atom_type_symbol
_atom_type_description
_atom_type_scat_dispersion_real
_atom_type_scat_dispersion_imag
_atom_type_scat_source
C C 0.0033 0.0016 'International Tables Vol C Tables 4.2.6.8 and 6.1.1.4'
H H 0.0000 0.0000 'International Tables Vol C Tables 4.2.6.8 and 6.1.1.4'
B B 0.0013 0.0007 'International Tables Vol C Tables 4.2.6.8 and 6.1.1.4'
N N 0.0061 0.0033 'International Tables Vol C Tables 4.2.6.8 and 6.1.1.4'
O O 0.0106 0.0060 'International Tables Vol C Tables 4.2.6.8 and 6.1.1.4'
Al Al 0.0645 0.0514 'International Tables Vol C Tables 4.2.6.8 and 6.1.1.4'

loop_
_geom_angle_atom_site_label_1
_geom_angle_atom_site_label_2
_geom_angle_atom_site_label_3
_geom_angle
_geom_angle_site_symmetry_1
_geom_angle_site_symmetry_3
O1 Al O1 108.9(2) 2_557 .
O1 Al O4 110.06(12) 2_557 3_455
O1 Al O4 108.44(11) . 3_455
O1 Al O4 108.44(11) 2_557 4_557
O1 Al O4 110.06(12) . 4_557
O4 Al O4 111.0(2) 3_455 4_557
O1 B1 O3 124.4(3) . .
O1 B1 O2 116.7(3) . .
O3 B1 O2 118.9(3) . .
O4 B2 O5 119.8(3) . .
O4 B2 O2 122.2(3) . .
O5 B2 O2 117.9(3) . .
O5 B3 O5 109.5(4) . 2_658
O5 B3 O3 108.49(13) . 2_658
O5 B3 O3 110.94(13) 2_658 2_658
O5 B3 O3 110.94(12) . .
O5 B3 O3 108.49(13) 2_658 .
O3 B3 O3 108.5(4) 2_658 .
B1 O1 Al 145.8(2) . .
B2 O2 B1 122.2(3) . .
B1 O3 B3 121.1(3) . .
B2 O4 Al 140.2(2) . 3_545
B2 O5 B3 122.3(2) . .

loop_
_geom_bond_atom_site_label_1
_geom_bond_atom_site_label_2
_geom_bond_distance
_geom_bond_site_symmetry_2
Al O1 1.734(3) 2_557
Al O1 1.734(3) .
Al O4 1.732(2) 3_455
Al O4 1.732(2) 4_557
B1 O1 1.336(4) .
B1 O3 1.372(4) .
B1 O2 1.391(4) .
B2 O4 1.335(4) .
B2 O5 1.370(4) .
B2 O2 1.390(4) .
B3 O5 1.459(4) .
B3 O5 1.459(4) 2_658
B3 O3 1.470(3) 2_658
B3 O3 1.470(3) .
O4 Al 1.732(2) 3_545
C N 1.450(10) .

loop_
_geom_hbond_atom_site_label_D
_geom_hbond_atom_site_label_H
_geom_hbond_atom_site_label_A
_geom_hbond_distance_DH
_geom_hbond_distance_HA
_geom_hbond_distance_DA
_geom_hbond_angle_DHA
_geom_hbond_site_symmetry_A
N H0D O5 0.89 1.90 2.785(4) 173.8 .
N H0D O4 0.89 2.54 3.077(5) 119.2 .
N H0E O3 0.89 2.00 2.856(5) 160.6 3_545
N H0F OW 0.89 2.02 2.898(10) 170.5 1_656
OW H1W O4 0.85 2.35 3.203(8) 179.7 2_657
OW H2W O2 0.85 2.31 2.834(5) 119.9 .
OW H2W O1 0.85 2.32 3.172(8) 179.8 .
